data_7048218
loop_
_publ_author_name
'Echenique-Errandonea, E'
'Zabala-Lekuona, A'
'Cepeda, J.'
'Rodr\'iguez-Di\'eguez, A'
'Seco, J. M.'
'Oyarzabal, I.'
'Colacio, E.'

_publ_section_title
;
 Effect of the change of the ancillary carboxylate bridging ligand on the
 SMM and luminescence properties of a series of carboxylate-diphenoxido
 triply bridged dinuclear ZnLn and tetranuclear
 Zn<sub>2</sub>Ln<sub>2</sub> complexes (Ln = Dy, Er).
;
_journal_issue 1
_journal_name_full 'Dalton transactions (Cambridge, England : 2003)'
_journal_page_first 190
_journal_page_last 201
_journal_paper_doi 10.1039/c8dt03800g
_journal_volume 48
_journal_year 2018
_chemical_formula_moiety 'C34 H30 Br2 Cl2 Er N5 O12 Zn, (H2 O)'
_chemical_formula_sum 'C34 H32 Br2 Cl2 Er N5 O13 Zn'
_chemical_formula_weight 1181.99
_chemical_name_systematic
;
{[(N,N'-dimethyl-N,N'-bis(2-hydroxy-3-formyl-5-bromobenzyl)ethylenediamine)
(diclofenac-kO:kO')bis(nitrato-kO:kO')erbium(III)zinc(II)] hydrate} 
;
_space_group_crystal_system monoclinic
_space_group_IT_number 14
_space_group_name_Hall '-P 2yn'
_space_group_name_H-M_alt 'P 1 21/n 1'
_symmetry_space_group_name_Hall '-P 2yn'
_symmetry_space_group_name_H-M 'P 1 21/n 1'
_atom_sites_solution_hydrogens geom
_atom_sites_solution_primary direct
_atom_sites_solution_secondary difmap
_audit_creation_method SHELXL-2014
_audit_update_record
;
2018-11-19 deposited with the CCDC.
2018-11-22 downloaded from the CCDC.
;
_cell_angle_alpha 90
_cell_angle_beta 110.541(2)
_cell_angle_gamma 90
_cell_formula_units_Z 4
_cell_length_a 15.2858(6)
_cell_length_b 14.4617(5)
_cell_length_c 20.0422(7)
_cell_measurement_reflns_used 45994
_cell_measurement_temperature 100(2)
_cell_measurement_theta_max 28.797
_cell_measurement_theta_min 2.170
_cell_volume 4148.8(3)
_computing_cell_refinement 'Bruker SAINT'
_computing_data_collection 'Bruker APEX2'
_computing_data_reduction 'Bruker SAINT'
_computing_molecular_graphics 'Bruker SHELXTL'
_computing_publication_material 'Bruker SHELXTL'
_computing_structure_refinement 'SHELXS-2014 (Sheldrick 2014)'
_computing_structure_solution 'SHELXS-97 (Sheldrick 2008)'
_diffrn_ambient_temperature 100(2)
_diffrn_detector_area_resol_mean \w
_diffrn_measured_fraction_theta_full 0.998
_diffrn_measured_fraction_theta_max 0.994
_diffrn_measurement_device_type graphite
_diffrn_measurement_method 'Bruker Venture'
_diffrn_radiation_type MoK\a
_diffrn_radiation_wavelength 0.71073
_diffrn_reflns_av_R_equivalents 0.0756
_diffrn_reflns_av_unetI/netI 0.0658
_diffrn_reflns_Laue_measured_fraction_full 0.998
_diffrn_reflns_Laue_measured_fraction_max 0.994
_diffrn_reflns_limit_h_max 20
_diffrn_reflns_limit_h_min -20
_diffrn_reflns_limit_k_max 17
_diffrn_reflns_limit_k_min -19
_diffrn_reflns_limit_l_max 27
_diffrn_reflns_limit_l_min -26
_diffrn_reflns_number 45993
_diffrn_reflns_point_group_measured_fraction_full 0.998
_diffrn_reflns_point_group_measured_fraction_max 0.994
_diffrn_reflns_theta_full 25.242
_diffrn_reflns_theta_max 28.797
_diffrn_reflns_theta_min 2.504
_diffrn_source 'fine-focus sealed tube'
_diffrn_standards_decay_% 0
_diffrn_standards_interval_count 0
_diffrn_standards_interval_time 0
_diffrn_standards_number 0
_exptl_absorpt_coefficient_mu 4.710
_exptl_absorpt_correction_T_max 0.846
_exptl_absorpt_correction_T_min 0.589
_exptl_absorpt_correction_type numerical
_exptl_absorpt_process_details
;
SADABS, Program for Empirical Adsorption Correction, 
Institute for Inorganic Chemistry, University of Gottingen: Germany, 
1996Version 1.171.35.15 (release 03-08-2011 CrysAlis171 .NET)
;
_exptl_crystal_colour colourless
_exptl_crystal_density_diffrn 1.892
_exptl_crystal_density_method none
_exptl_crystal_description 'square plate'
_exptl_crystal_F_000 2308
_exptl_crystal_size_max 0.31
_exptl_crystal_size_mid 0.16
_exptl_crystal_size_min 0.08
_platon_squeeze_details
;
TITL shelx     P 21/n       R = 0.04
CELL   15.2858   14.4617   20.0422     90.00    110.54     90.00
SPGR P21/n
# Solvent Accessible Volume =       396
# Electrons Found in S.A.V. =        51
# Note: Atoms in Void are Labelled as Cxxx and Qxxx for all Others
C101 0.268 0.357 0.452 !       2.45 eA-3
C102 0.313 0.394 0.432 !       2.12 eA-3
Q103 0.640 0.297 0.281 !       1.74 eA-3
C104 0.609 0.624 0.552 !       1.66 eA-3
Q105 0.520 0.453 0.188 !       1.57 eA-3
Q106 0.609 0.328 0.313 !       1.52 eA-3
Q107 0.747 0.334 0.306 !       1.48 eA-3
Q108 0.247 0.178 0.819 !       1.48 eA-3
Q109 0.219 0.201 0.844 !       1.43 eA-3
Q110 0.841 0.815 0.174 !       1.42 eA-3
Q111 0.386 0.692 0.638 !       1.41 eA-3
Q112 0.356 0.758 0.158 !       1.35 eA-3
Q113 0.360 0.535 0.080 !       1.33 eA-3
Q114 0.172 0.188 0.750 !       1.31 eA-3
C115 0.075 0.810 0.064 !       1.31 eA-3
C116 0.456 0.273 0.418 !       1.30 eA-3
Q117 0.845 0.871 0.951 !       1.29 eA-3
Q118 1.000 0.796 0.032 !       1.29 eA-3
Q119 1.001 0.826 0.922 !       1.24 eA-3
Q120 0.968 0.700 0.436 !       1.23 eA-3
Q121 0.703 0.821 0.483 !       1.20 eA-3
Q122 0.576 0.375 0.217 !       1.20 eA-3
Q123 0.924 0.875 0.280 !       1.20 eA-3
Q124 0.641 0.357 0.281 !       1.17 eA-3
Q125 0.922 0.356 0.220 !       1.17 eA-3
Q126 0.340 0.674 0.408 !       1.16 eA-3
Q127 0.566 0.763 0.109 !       1.15 eA-3
Q128 0.267 0.798 0.285 !       1.12 eA-3
C129 1.001 0.222 0.924 !       1.12 eA-3
Q130 0.748 0.334 0.265 !       1.12 eA-3
Q131 0.387 0.485 0.060 !       1.11 eA-3
Q132 0.605 0.559 0.282 !       1.10 eA-3
Q133 0.794 0.795 0.204 !       1.09 eA-3
Q134 0.060 0.685 0.951 !       1.09 eA-3
Q135 0.098 0.189 0.045 !       1.06 eA-3
Q136 0.650 0.374 0.331 !       1.06 eA-3
Q137 0.344 0.721 0.220 !       1.05 eA-3
Q138 1.000 0.500 0.000 !       1.04 eA-3
Q139 0.424 0.984 0.843 !       1.03 eA-3
Q140 0.187 0.204 0.874 !       1.03 eA-3
Q141 0.410 0.238 0.376 !       1.02 eA-3
Q142 0.530 0.282 0.677 !       1.01 eA-3
Q143 0.598 0.856 0.469 !       1.00 eA-3
Q144 0.014 0.736 0.669 !       1.00 eA-3
Q145 0.660 0.330 0.204 !       0.99 eA-3
Q146 0.050 0.512 0.925 !       0.99 eA-3
Q147 0.730 0.114 0.110 !       0.98 eA-3
Q148 0.361 0.670 0.842 !       0.98 eA-3
Q149 0.221 0.267 0.329 !       0.98 eA-3
Q150 0.483 0.438 0.216 !       0.98 eA-3
Q151 0.873 0.249 0.873 !       0.98 eA-3
Q152 0.529 0.937 0.687 !       0.97 eA-3
Q153 0.064 0.232 0.140 !       0.96 eA-3
Q154 0.418 0.298 0.363 !       0.96 eA-3
Q155 0.666 0.705 0.059 !       0.96 eA-3
Q156 0.235 0.496 0.641 !       0.96 eA-3
Q157 0.720 0.479 0.388 !       0.95 eA-3
C158 0.026 0.714 0.094 !       0.95 eA-3
Q159 0.327 0.110 0.018 !       0.94 eA-3
Q160 0.362 0.297 0.375 !       0.94 eA-3
Q161 0.761 0.360 0.828 !       0.94 eA-3
Q162 0.057 0.015 0.389 !       0.94 eA-3
Q163 0.456 0.813 0.520 !       0.93 eA-3
Q164 0.814 0.811 0.752 !       0.93 eA-3
Q165 0.501 0.703 0.940 !       0.92 eA-3
Q166 0.346 0.782 0.207 !       0.92 eA-3
Q167 0.910 0.139 0.827 !       0.92 eA-3
Q168 0.924 0.265 0.313 !       0.92 eA-3
Q169 0.272 0.097 0.111 !       0.92 eA-3
Q170 0.581 0.125 0.635 !       0.91 eA-3
Q171 0.062 0.996 0.437 !       0.91 eA-3
Q172 0.048 0.198 0.016 !       0.91 eA-3
Q173 0.254 0.981 0.204 !       0.91 eA-3
Q174 0.189 0.612 0.429 !       0.91 eA-3
Q175 0.095 0.810 0.779 !       0.91 eA-3
Q176 0.311 0.624 0.751 !       0.91 eA-3
Q177 0.359 0.871 0.363 !       0.91 eA-3
Q178 0.832 0.637 0.481 !       0.90 eA-3
Q179 0.332 0.856 0.988 !       0.90 eA-3
C180 0.611 0.567 0.534 !       0.90 eA-3
Q181 0.342 0.608 0.190 !       0.90 eA-3
Q182 0.454 0.265 0.485 !       0.90 eA-3
Q183 0.973 0.858 0.013 !       0.90 eA-3
Q184 0.233 0.745 0.686 !       0.90 eA-3
Q185 0.142 0.911 0.812 !       0.90 eA-3
Q186 0.110 0.534 0.765 !       0.90 eA-3
Q187 0.058 0.173 0.112 !       0.89 eA-3
Q188 0.327 0.483 0.893 !       0.89 eA-3
Q189 0.656 0.329 0.860 !       0.89 eA-3
Q190 0.547 0.172 0.297 !       0.89 eA-3
Q191 0.075 0.293 0.313 !       0.89 eA-3
Q192 0.936 0.659 0.985 !       0.89 eA-3
Q193 0.988 0.505 0.935 !       0.89 eA-3
Q194 0.076 0.670 0.045 !       0.88 eA-3
Q195 0.893 0.675 0.874 !       0.88 eA-3
C196 0.481 0.329 0.425 !       0.88 eA-3
C197 0.519 0.671 0.575 !       0.88 eA-3
Q198 0.028 0.295 0.514 !       0.88 eA-3
Q199 0.364 0.095 0.671 !       0.88 eA-3
;
_refine_diff_density_max 1.380
_refine_diff_density_min -1.024
_refine_diff_density_rms 0.150
_refine_ls_extinction_method none
_refine_ls_goodness_of_fit_ref 1.017
_refine_ls_hydrogen_treatment constr
_refine_ls_matrix_type full
_refine_ls_number_parameters 516
_refine_ls_number_reflns 10765
_refine_ls_number_restraints 0
_refine_ls_restrained_S_all 1.017
_refine_ls_R_factor_all 0.0795
_refine_ls_R_factor_gt 0.0414
_refine_ls_shift/su_max 0.002
_refine_ls_shift/su_mean 0.000
_refine_ls_structure_factor_coef Fsqd
_refine_ls_weighting_details 'w=1/[\s^2^(Fo^2^)+(0.0289P)^2^+10.4779P] where P=(Fo^2^+2Fc^2^)/3'
_refine_ls_weighting_scheme calc
_refine_ls_wR_factor_gt 0.0778
_refine_ls_wR_factor_ref 0.0904
_reflns_Friedel_coverage 0.000
_reflns_number_gt 7523
_reflns_number_total 10765
_reflns_threshold_expression 'I > 2\s(I)'
_cod_data_source_file c8dt03800g2.cif
_cod_data_source_block Compound6
_cod_depositor_comments 'Adding full bibliography for 7048213--7048222.cif.'
_cod_database_code 7048218
_shelx_space_group_comment
;
The symmetry employed for this shelxl refinement is uniquely defined
by the following loop, which should always be used as a source of
symmetry information in preference to the above space-group names.
They are only intended as comments.
;
_platon_squeeze_void_probe_radius 1.20
_shelxl_version_number 2014-3

loop_
_space_group_symop_operation_xyz
'x, y, z'
'-x+1/2, y+1/2, -z+1/2'
'-x, -y, -z'
'x-1/2, -y-1/2, z-1/2'

loop_
_atom_site_label
_atom_site_type_symbol
_atom_site_fract_x
_atom_site_fract_y
_atom_site_fract_z
_atom_site_U_iso_or_equiv
_atom_site_adp_type
_atom_site_occupancy
_atom_site_site_symmetry_order
_atom_site_calc_flag
_atom_site_refinement_flags_posn
_atom_site_refinement_flags_adp
Er1 Er 0.82168(2) 0.82130(2) 0.18736(2) 0.01935(6) Uani 1 1 d . .
Zn1 Zn 0.98091(4) 0.69630(3) 0.31312(3) 0.02076(12) Uani 1 1 d . .
Br2A Br 0.85570(4) 0.32302(4) 0.03839(3) 0.04410(15) Uani 1 1 d . .
Br1A Br 0.88962(4) 1.01014(4) 0.57113(3) 0.03570(13) Uani 1 1 d . .
O4A O 0.8155(2) 0.7599(2) 0.07804(16) 0.0268(8) Uani 1 1 d . .
O3A O 0.8849(2) 0.6708(2) 0.21202(15) 0.0218(7) Uani 1 1 d . .
O2A O 0.8792(2) 0.7977(2) 0.30886(16) 0.0218(7) Uani 1 1 d . .
C15A C 0.8807(3) 0.5959(3) 0.1729(2) 0.0206(9) Uani 1 1 d . .
C20A C 0.8219(3) 0.6820(3) 0.0559(2) 0.0269(10) Uani 1 1 d . .
H20A H 0.8071 0.6761 0.0059 0.032 Uiso 1 1 calc R U
C17A C 0.8443(3) 0.5169(3) 0.0574(3) 0.0257(10) Uani 1 1 d . .
H17A H 0.8246 0.5197 0.0069 0.031 Uiso 1 1 calc R U
O1A O 0.8250(2) 0.9678(2) 0.23807(16) 0.0301(8) Uani 1 1 d . .
C18A C 0.8678(3) 0.4336(3) 0.0915(3) 0.0283(11) Uani 1 1 d . .
C3A C 0.8791(3) 0.8462(3) 0.3654(2) 0.0212(10) Uani 1 1 d . .
C2A C 0.8596(3) 0.9419(3) 0.3624(2) 0.0206(9) Uani 1 1 d . .
C1A C 0.8363(3) 0.9962(3) 0.2986(2) 0.0255(11) Uani 1 1 d . .
H1A H 0.8287 1.0607 0.3034 0.031 Uiso 1 1 calc R U
C14A C 0.9091(3) 0.5084(3) 0.2055(2) 0.0243(10) Uani 1 1 d . .
C8A C 0.9189(3) 0.6995(3) 0.4385(2) 0.0261(11) Uani 1 1 d . .
H8A1 H 0.9283 0.6799 0.4879 0.031 Uiso 1 1 calc R U
H8A2 H 0.8638 0.6661 0.4062 0.031 Uiso 1 1 calc R U
C19A C 0.9019(3) 0.4302(3) 0.1652(3) 0.0261(11) Uani 1 1 d . .
H19A H 0.9207 0.3724 0.1883 0.031 Uiso 1 1 calc R U
C6A C 0.8858(3) 0.9458(3) 0.4876(2) 0.0269(11) Uani 1 1 d . .
C5A C 0.9032(3) 0.8518(3) 0.4915(3) 0.0283(11) Uani 1 1 d . .
H5A H 0.9178 0.8211 0.5360 0.034 Uiso 1 1 calc R U
C13A C 0.9494(3) 0.5001(3) 0.2851(2) 0.0245(10) Uani 1 1 d . .
H13A H 0.9013 0.5178 0.3053 0.029 Uiso 1 1 calc R U
H13B H 0.9666 0.4348 0.2981 0.029 Uiso 1 1 calc R U
C16A C 0.8493(3) 0.5987(3) 0.0970(2) 0.0224(10) Uani 1 1 d . .
C7A C 0.8643(3) 0.9918(3) 0.4242(2) 0.0267(11) Uani 1 1 d . .
H7A H 0.8527 1.0565 0.4218 0.032 Uiso 1 1 calc R U
C4A C 0.8999(3) 0.8013(3) 0.4318(3) 0.0254(10) Uani 1 1 d . .
N1A N 1.0026(3) 0.6737(3) 0.42099(19) 0.0229(8) Uani 1 1 d . .
N2A N 1.0338(3) 0.5596(3) 0.31716(19) 0.0221(8) Uani 1 1 d . .
C11A C 1.0784(3) 0.5364(3) 0.3936(2) 0.0280(11) Uani 1 1 d . .
H11A H 1.1419 0.5636 0.4123 0.034 Uiso 1 1 calc R U
H11B H 1.0844 0.4685 0.3994 0.034 Uiso 1 1 calc R U
C10A C 1.0206(3) 0.5735(3) 0.4347(2) 0.0270(11) Uani 1 1 d . .
H10A H 0.9605 0.5398 0.4206 0.032 Uiso 1 1 calc R U
H10B H 1.0539 0.5632 0.4863 0.032 Uiso 1 1 calc R U
Cl2C Cl 1.35655(12) 0.78336(11) 0.19906(10) 0.0574(4) Uani 1 1 d . .
Cl1C Cl 1.34840(15) 0.63313(15) 0.44301(10) 0.0723(5) Uani 1 1 d . .
C8C C 1.2916(3) 0.8574(3) 0.3282(3) 0.0285(11) Uani 1 1 d . .
C12A C 1.1016(4) 0.5469(3) 0.2805(3) 0.0303(11) Uani 1 1 d . .
H121 H 1.0747 0.5701 0.2316 0.045 Uiso 1 1 calc R U
H122 H 1.1162 0.4810 0.2797 0.045 Uiso 1 1 calc R U
H123 H 1.1590 0.5812 0.3060 0.045 Uiso 1 1 calc R U
C9C C 1.3627(4) 0.7064(3) 0.3228(3) 0.0360(13) Uani 1 1 d . .
C7C C 1.3730(4) 0.8945(4) 0.3768(3) 0.0350(12) Uani 1 1 d . .
H7C H 1.4238 0.8550 0.4013 0.042 Uiso 1 1 calc R U
C3C C 1.2175(3) 0.9148(4) 0.2906(3) 0.0312(12) Uani 1 1 d . .
C9A C 1.0857(4) 0.7269(3) 0.4657(3) 0.0329(12) Uani 1 1 d . .
H91 H 1.1415 0.7036 0.4579 0.049 Uiso 1 1 calc R U
H92 H 1.0933 0.7198 0.5161 0.049 Uiso 1 1 calc R U
H93 H 1.0771 0.7925 0.4526 0.049 Uiso 1 1 calc R U
C14C C 1.4057(4) 0.7134(4) 0.2732(3) 0.0397(14) Uani 1 1 d . .
C4C C 1.2272(4) 1.0084(4) 0.3055(3) 0.0403(14) Uani 1 1 d . .
H4C H 1.1769 1.0484 0.2811 0.048 Uiso 1 1 calc R U
C6C C 1.3803(4) 0.9893(4) 0.3895(3) 0.0431(15) Uani 1 1 d . .
H6C H 1.4361 1.0146 0.4225 0.052 Uiso 1 1 calc R U
C10C C 1.3998(5) 0.6442(4) 0.3783(3) 0.0488(16) Uani 1 1 d . .
C5C C 1.3069(5) 1.0458(4) 0.3544(4) 0.0462(15) Uani 1 1 d . .
H5C H 1.3108 1.1104 0.3635 0.055 Uiso 1 1 calc R U
C11C C 1.4776(5) 0.5918(4) 0.3829(4) 0.0585(19) Uani 1 1 d . .
H11C H 1.5018 0.5482 0.4204 0.070 Uiso 1 1 calc R U
C13C C 1.4844(5) 0.6633(4) 0.2783(4) 0.0540(18) Uani 1 1 d . .
H13C H 1.5137 0.6709 0.2440 0.065 Uiso 1 1 calc R U
C12C C 1.5196(5) 0.6031(5) 0.3332(4) 0.062(2) Uani 1 1 d . .
H12C H 1.5739 0.5683 0.3372 0.074 Uiso 1 1 calc R U
O2E O 0.6830(2) 0.8214(3) 0.22171(17) 0.0329(8) Uani 1 1 d . .
O2C O 1.0815(2) 0.7732(2) 0.30174(18) 0.0288(8) Uani 1 1 d . .
O1E O 0.6868(2) 0.7216(2) 0.14339(18) 0.0277(8) Uani 1 1 d . .
O1C O 0.9759(2) 0.8470(2) 0.21148(18) 0.0287(8) Uani 1 1 d . .
O1F O 0.6959(2) 0.9141(2) 0.10516(18) 0.0305(8) Uani 1 1 d . .
O2F O 0.8333(2) 0.9432(2) 0.10403(17) 0.0311(8) Uani 1 1 d . .
O3F O 0.7163(3) 1.0274(3) 0.0410(2) 0.0452(11) Uani 1 1 d . .
N1F N 0.7477(3) 0.9634(3) 0.0821(2) 0.0298(10) Uani 1 1 d . .
N1C N 1.2821(3) 0.7608(3) 0.3150(3) 0.0400(12) Uani 1 1 d . .
H1N1 H 1.2493 0.7356 0.3386 0.048 Uiso 1 1 d R U
N1E N 0.6380(3) 0.7652(3) 0.1735(2) 0.0331(10) Uani 1 1 d . .
O3E O 0.5544(3) 0.7536(3) 0.1562(2) 0.0546(12) Uani 1 1 d . .
C1C C 1.0584(3) 0.8297(4) 0.2499(3) 0.0289(11) Uani 1 1 d . .
C2C C 1.1345(4) 0.8779(4) 0.2313(3) 0.0417(14) Uani 1 1 d . .
H1C2 H 1.1578 0.8341 0.2034 0.050 Uiso 1 1 calc R U
H2C2 H 1.1055 0.9303 0.1993 0.050 Uiso 1 1 calc R U

loop_
_atom_site_aniso_label
_atom_site_aniso_U_11
_atom_site_aniso_U_22
_atom_site_aniso_U_33
_atom_site_aniso_U_23
_atom_site_aniso_U_13
_atom_site_aniso_U_12
Er1 0.02002(10) 0.01806(10) 0.01598(10) -0.00001(8) 0.00132(7) 0.00178(8)
Zn1 0.0208(3) 0.0197(3) 0.0184(3) 0.0028(2) 0.0027(2) 0.0010(2)
Br2A 0.0570(4) 0.0283(3) 0.0395(3) -0.0148(2) 0.0076(3) 0.0021(3)
Br1A 0.0386(3) 0.0438(3) 0.0238(3) -0.0096(2) 0.0099(2) 0.0022(2)
O4A 0.039(2) 0.0253(18) 0.0161(16) -0.0002(13) 0.0093(14) 0.0041(15)
O3A 0.0241(16) 0.0196(16) 0.0179(15) -0.0007(13) 0.0025(12) 0.0006(13)
O2A 0.0255(16) 0.0192(16) 0.0173(15) -0.0001(12) 0.0033(13) 0.0025(12)
C15A 0.018(2) 0.020(2) 0.025(2) -0.0032(18) 0.0089(18) -0.0026(17)
C20A 0.031(3) 0.032(3) 0.016(2) 0.000(2) 0.0066(19) 0.000(2)
C17A 0.030(3) 0.025(3) 0.022(2) -0.0064(19) 0.010(2) 0.000(2)
O1A 0.044(2) 0.0223(18) 0.0181(17) 0.0004(13) 0.0041(15) 0.0025(15)
C18A 0.031(3) 0.022(2) 0.029(3) -0.010(2) 0.008(2) -0.001(2)
C3A 0.019(2) 0.023(2) 0.020(2) 0.0002(17) 0.0041(18) -0.0029(17)
C2A 0.019(2) 0.021(2) 0.019(2) 0.0004(18) 0.0027(18) 0.0017(17)
C1A 0.029(3) 0.019(2) 0.023(2) -0.0018(19) 0.003(2) 0.0012(19)
C14A 0.026(2) 0.023(2) 0.023(2) 0.0010(19) 0.007(2) -0.0039(19)
C8A 0.037(3) 0.022(3) 0.020(2) 0.0019(18) 0.010(2) -0.002(2)
C19A 0.029(3) 0.019(2) 0.029(3) -0.0034(19) 0.008(2) 0.0000(19)
C6A 0.025(2) 0.031(3) 0.025(2) -0.010(2) 0.010(2) -0.001(2)
C5A 0.031(3) 0.031(3) 0.021(2) 0.002(2) 0.008(2) 0.000(2)
C13A 0.026(2) 0.020(2) 0.025(2) 0.0019(19) 0.006(2) -0.0029(18)
C16A 0.025(2) 0.023(2) 0.018(2) 0.0001(18) 0.0061(19) 0.0025(19)
C7A 0.025(2) 0.028(3) 0.025(2) -0.005(2) 0.006(2) 0.001(2)
C4A 0.027(2) 0.024(3) 0.025(2) 0.0016(19) 0.009(2) 0.0008(19)
N1A 0.026(2) 0.023(2) 0.0176(18) 0.0033(16) 0.0052(15) -0.0021(17)
N2A 0.026(2) 0.0163(19) 0.0197(19) 0.0028(15) 0.0026(16) 0.0008(15)
C11A 0.029(3) 0.022(2) 0.024(2) 0.0051(19) -0.002(2) 0.003(2)
C10A 0.032(3) 0.021(2) 0.023(2) 0.0047(19) 0.005(2) -0.001(2)
Cl2C 0.0621(10) 0.0372(8) 0.0865(13) 0.0194(8) 0.0432(10) 0.0102(7)
Cl1C 0.0884(15) 0.0721(13) 0.0626(12) 0.0106(10) 0.0343(11) 0.0103(11)
C8C 0.025(2) 0.022(2) 0.044(3) 0.000(2) 0.020(2) -0.0002(19)
C12A 0.032(3) 0.025(3) 0.034(3) -0.003(2) 0.012(2) 0.000(2)
C9C 0.029(3) 0.018(2) 0.062(4) -0.004(2) 0.017(3) -0.004(2)
C7C 0.025(3) 0.037(3) 0.042(3) 0.002(2) 0.011(2) 0.000(2)
C3C 0.025(3) 0.035(3) 0.039(3) 0.011(2) 0.018(2) 0.003(2)
C9A 0.036(3) 0.027(3) 0.025(3) -0.002(2) -0.003(2) 0.000(2)
C14C 0.034(3) 0.022(3) 0.068(4) -0.001(3) 0.024(3) 0.001(2)
C4C 0.040(3) 0.031(3) 0.067(4) 0.013(3) 0.040(3) 0.006(2)
C6C 0.051(4) 0.043(4) 0.043(3) -0.009(3) 0.027(3) -0.017(3)
C10C 0.053(4) 0.039(3) 0.058(4) -0.002(3) 0.022(3) 0.002(3)
C5C 0.060(4) 0.027(3) 0.071(4) -0.003(3) 0.048(4) -0.005(3)
C11C 0.061(4) 0.032(3) 0.071(5) 0.006(3) 0.008(4) 0.014(3)
C13C 0.050(4) 0.035(4) 0.090(5) 0.008(3) 0.041(4) 0.008(3)
C12C 0.051(4) 0.042(4) 0.099(6) -0.002(4) 0.035(4) 0.012(3)
O2E 0.0289(18) 0.045(2) 0.0244(18) -0.0071(17) 0.0090(15) 0.0032(17)
O2C 0.0212(17) 0.0309(19) 0.0333(19) 0.0107(15) 0.0082(15) -0.0009(14)
O1E 0.0269(18) 0.0225(18) 0.0330(19) -0.0009(14) 0.0097(15) -0.0003(14)
O1C 0.0212(17) 0.0318(19) 0.0314(19) 0.0074(15) 0.0070(14) 0.0012(14)
O1F 0.0305(19) 0.0243(18) 0.0292(19) 0.0044(14) 0.0011(15) 0.0004(15)
O2F 0.037(2) 0.0254(19) 0.0274(18) 0.0030(15) 0.0076(16) 0.0013(15)
O3F 0.055(3) 0.030(2) 0.033(2) 0.0149(16) -0.0061(18) 0.0026(18)
N1F 0.038(2) 0.019(2) 0.019(2) 0.0003(16) -0.0071(18) 0.0005(18)
N1C 0.029(2) 0.025(2) 0.071(3) 0.001(2) 0.023(2) -0.0026(19)
N1E 0.026(2) 0.038(3) 0.036(3) 0.008(2) 0.012(2) -0.0008(19)
O3E 0.029(2) 0.077(3) 0.060(3) -0.006(2) 0.019(2) -0.012(2)
C1C 0.024(2) 0.032(3) 0.032(3) 0.003(2) 0.012(2) 0.004(2)
C2C 0.032(3) 0.057(4) 0.039(3) 0.017(3) 0.016(3) 0.000(3)

loop_
_atom_type_symbol
_atom_type_description
_atom_type_scat_dispersion_real
_atom_type_scat_dispersion_imag
_atom_type_scat_source
C C 0.0033 0.0016 'International Tables Vol C Tables 4.2.6.8 and 6.1.1.4'
H H 0.0000 0.0000 'International Tables Vol C Tables 4.2.6.8 and 6.1.1.4'
Br Br -0.2901 2.4595 'International Tables Vol C Tables 4.2.6.8 and 6.1.1.4'
Cl Cl 0.1484 0.1585 'International Tables Vol C Tables 4.2.6.8 and 6.1.1.4'
Er Er -0.2586 4.9576 'International Tables Vol C Tables 4.2.6.8 and 6.1.1.4'
N N 0.0061 0.0033 'International Tables Vol C Tables 4.2.6.8 and 6.1.1.4'
O O 0.0106 0.0060 'International Tables Vol C Tables 4.2.6.8 and 6.1.1.4'
Zn Zn 0.2839 1.4301 'International Tables Vol C Tables 4.2.6.8 and 6.1.1.4'

loop_
_geom_angle_atom_site_label_1
_geom_angle_atom_site_label_2
_geom_angle_atom_site_label_3
_geom_angle
O1C Er1 O2A 79.40(12)
O1C Er1 O4A 87.67(12)
O2A Er1 O4A 144.04(11)
O1C Er1 O1A 84.08(13)
O2A Er1 O1A 74.55(11)
O4A Er1 O1A 137.63(11)
O1C Er1 O3A 77.73(11)
O2A Er1 O3A 70.49(10)
O4A Er1 O3A 74.02(11)
O1A Er1 O3A 142.89(10)
O1C Er1 O1E 150.15(12)
O2A Er1 O1E 104.91(11)
O4A Er1 O1E 71.47(12)
O1A Er1 O1E 125.72(12)
O3A Er1 O1E 76.16(11)
O1C Er1 O1F 124.53(12)
O2A Er1 O1F 135.28(12)
O4A Er1 O1F 79.24(12)
O1A Er1 O1F 71.84(11)
O3A Er1 O1F 144.42(10)
O1E Er1 O1F 73.34(11)
O1C Er1 O2E 151.53(12)
O2A Er1 O2E 75.53(11)
O4A Er1 O2E 120.67(12)
O1A Er1 O2E 76.48(13)
O3A Er1 O2E 105.84(12)
O1E Er1 O2E 52.43(11)
O1F Er1 O2E 68.63(12)
O1C Er1 O2F 73.26(12)
O2A Er1 O2F 136.58(11)
O4A Er1 O2F 68.11(11)
O1A Er1 O2F 69.71(11)
O3A Er1 O2F 132.53(11)
O1E Er1 O2F 115.65(11)
O1F Er1 O2F 51.76(12)
O2E Er1 O2F 117.58(12)
O1C Er1 N1E 170.62(12)
O2A Er1 N1E 93.35(12)
O4A Er1 N1E 94.95(13)
O1A Er1 N1E 99.83(13)
O3A Er1 N1E 94.31(12)
O1E Er1 N1E 26.59(12)
O1F Er1 N1E 64.85(12)
O2E Er1 N1E 26.37(12)
O2F Er1 N1E 116.08(12)
O1C Er1 N1F 98.70(12)
O2A Er1 N1F 141.85(11)
O4A Er1 N1F 72.99(11)
O1A Er1 N1F 67.39(11)
O3A Er1 N1F 146.93(11)
O1E Er1 N1F 95.35(11)
O1F Er1 N1F 25.96(12)
O2E Er1 N1F 92.84(13)
O2F Er1 N1F 25.84(12)
N1E Er1 N1F 90.68(13)
O1C Er1 Zn1 60.08(8)
O2A Er1 Zn1 38.63(8)
O4A Er1 Zn1 106.27(8)
O1A Er1 Zn1 105.18(8)
O3A Er1 Zn1 37.82(7)
O1E Er1 Zn1 104.72(8)
O1F Er1 Zn1 173.43(9)
O2E Er1 Zn1 105.12(8)
O2F Er1 Zn1 133.30(8)
N1E Er1 Zn1 110.56(9)
N1F Er1 Zn1 158.63(9)
O2C Zn1 O3A 107.43(13)
O2C Zn1 N1A 111.09(14)
O3A Zn1 N1A 141.38(14)
O2C Zn1 O2A 101.29(13)
O3A Zn1 O2A 80.00(12)
N1A Zn1 O2A 89.87(14)
O2C Zn1 N2A 103.13(15)
O3A Zn1 N2A 90.04(13)
N1A Zn1 N2A 83.99(15)
O2A Zn1 N2A 155.42(14)
O2C Zn1 Er1 89.93(9)
O3A Zn1 Er1 44.27(8)
N1A Zn1 Er1 132.09(11)
O2A Zn1 Er1 42.86(8)
N2A Zn1 Er1 134.09(10)
C20A O4A Er1 135.0(3)
C15A O3A Zn1 126.4(3)
C15A O3A Er1 134.2(3)
Zn1 O3A Er1 97.90(12)
C3A O2A Zn1 123.4(3)
C3A O2A Er1 134.9(3)
Zn1 O2A Er1 98.51(12)
O3A C15A C14A 120.8(4)
O3A C15A C16A 122.4(4)
C14A C15A C16A 116.7(4)
O4A C20A C16A 127.3(4)
C18A C17A C16A 120.2(4)
C1A O1A Er1 134.6(3)
C17A C18A C19A 119.9(4)
C17A C18A Br2A 120.4(4)
C19A C18A Br2A 119.7(4)
O2A C3A C2A 122.9(4)
O2A C3A C4A 119.4(4)
C2A C3A C4A 117.6(4)
C3A C2A C7A 121.2(4)
C3A C2A C1A 123.8(4)
C7A C2A C1A 115.0(4)
O1A C1A C2A 126.8(4)
C19A C14A C15A 121.0(4)
C19A C14A C13A 118.6(4)
C15A C14A C13A 120.4(4)
N1A C8A C4A 112.4(4)
C14A C19A C18A 121.4(5)
C7A C6A C5A 120.7(4)
C7A C6A Br1A 120.2(4)
C5A C6A Br1A 119.1(4)
C6A C5A C4A 121.4(5)
N2A C13A C14A 112.4(4)
C17A C16A C15A 120.6(4)
C17A C16A C20A 115.6(4)
C15A C16A C20A 123.8(4)
C6A C7A C2A 119.2(4)
C5A C4A C3A 119.9(4)
C5A C4A C8A 119.5(4)
C3A C4A C8A 120.6(4)
C10A N1A C9A 109.3(4)
C10A N1A C8A 108.7(4)
C9A N1A C8A 110.6(4)
C10A N1A Zn1 107.2(3)
C9A N1A Zn1 109.5(3)
C8A N1A Zn1 111.5(3)
C12A N2A C11A 109.7(4)
C12A N2A C13A 111.4(4)
C11A N2A C13A 109.2(4)
C12A N2A Zn1 114.9(3)
C11A N2A Zn1 106.3(3)
C13A N2A Zn1 105.1(3)
N2A C11A C10A 109.9(4)
N1A C10A C11A 110.7(4)
C7C C8C C3C 120.4(5)
C7C C8C N1C 121.2(5)
C3C C8C N1C 118.4(5)
C14C C9C C10C 117.6(5)
C14C C9C N1C 119.7(5)
C10C C9C N1C 122.7(6)
C8C C7C C6C 120.2(5)
C4C C3C C8C 117.5(5)
C4C C3C C2C 121.1(5)
C8C C3C C2C 121.2(5)
C9C C14C C13C 122.3(6)
C9C C14C Cl2C 119.3(4)
C13C C14C Cl2C 118.4(5)
C5C C4C C3C 122.6(5)
C5C C6C C7C 119.8(6)
C11C C10C C9C 120.5(6)
C11C C10C Cl1C 120.0(5)
C9C C10C Cl1C 119.5(5)
C6C C5C C4C 119.5(5)
C12C C11C C10C 119.8(6)
C12C C13C C14C 119.0(7)
C13C C12C C11C 120.8(6)
N1E O2E Er1 94.4(3)
C1C O2C Zn1 116.9(3)
N1E O1E Er1 95.6(3)
C1C O1C Er1 148.0(3)
N1F O1F Er1 96.3(3)
N1F O2F Er1 95.1(3)
O3F N1F O2F 121.7(5)
O3F N1F O1F 121.7(4)
O2F N1F O1F 116.6(4)
O3F N1F Er1 175.8(3)
O2F N1F Er1 59.1(2)
O1F N1F Er1 57.7(2)
C8C N1C C9C 119.7(4)
O3E N1E O2E 122.9(5)
O3E N1E O1E 121.8(5)
O2E N1E O1E 115.2(4)
O3E N1E Er1 166.8(4)
O2E N1E Er1 59.2(2)
O1E N1E Er1 57.8(2)
O1C C1C O2C 124.2(5)
O1C C1C C2C 117.0(4)
O2C C1C C2C 118.9(4)
C3C C2C C1C 118.6(5)

loop_
_geom_bond_atom_site_label_1
_geom_bond_atom_site_label_2
_geom_bond_distance
Er1 O1C 2.264(3)
Er1 O2A 2.306(3)
Er1 O4A 2.335(3)
Er1 O1A 2.342(3)
Er1 O3A 2.363(3)
Er1 O1E 2.415(3)
Er1 O1F 2.447(3)
Er1 O2E 2.447(4)
Er1 O2F 2.477(3)
Er1 N1E 2.841(4)
Er1 N1F 2.877(4)
Er1 Zn1 3.3527(5)
Zn1 O2C 1.974(3)
Zn1 O3A 2.076(3)
Zn1 N1A 2.095(4)
Zn1 O2A 2.116(3)
Zn1 N2A 2.126(4)
Br2A C18A 1.894(5)
Br1A C6A 1.899(5)
O4A C20A 1.227(6)
O3A C15A 1.325(5)
O2A C3A 1.333(5)
C15A C14A 1.421(6)
C15A C16A 1.426(6)
C20A C16A 1.437(6)
C17A C18A 1.370(7)
C17A C16A 1.411(6)
O1A C1A 1.234(5)
C18A C19A 1.383(7)
C3A C2A 1.413(6)
C3A C4A 1.413(6)
C2A C7A 1.414(6)
C2A C1A 1.435(6)
C14A C19A 1.372(6)
C14A C13A 1.500(6)
C8A N1A 1.488(6)
C8A C4A 1.498(6)
C6A C7A 1.367(7)
C6A C5A 1.382(7)
C5A C4A 1.388(7)
C13A N2A 1.495(6)
N1A C10A 1.483(6)
N1A C9A 1.487(6)
N2A C12A 1.477(6)
N2A C11A 1.480(6)
C11A C10A 1.502(7)
Cl2C C14C 1.736(6)
Cl1C C10C 1.742(7)
C8C C7C 1.391(7)
C8C C3C 1.393(7)
C8C N1C 1.420(6)
C9C C14C 1.375(8)
C9C C10C 1.388(8)
C9C N1C 1.423(7)
C7C C6C 1.391(8)
C3C C4C 1.383(8)
C3C C2C 1.499(7)
C14C C13C 1.377(8)
C4C C5C 1.378(8)
C6C C5C 1.368(9)
C10C C11C 1.387(9)
C11C C12C 1.371(10)
C13C C12C 1.357(9)
O2E N1E 1.265(5)
O2C C1C 1.271(6)
O1E N1E 1.278(5)
O1C C1C 1.251(5)
O1F N1F 1.267(5)
O2F N1F 1.259(5)
O3F N1F 1.221(5)
N1E O3E 1.213(5)
C1C C2C 1.511(7)

loop_
_platon_squeeze_void_nr
_platon_squeeze_void_average_x
_platon_squeeze_void_average_y
_platon_squeeze_void_average_z
_platon_squeeze_void_volume
_platon_squeeze_void_count_electrons
_platon_squeeze_void_content
1 0.880 0.169 0.928 83 12 ' '
2 0.800 0.181 0.173 16 0 ' '
3 0.380 0.331 0.428 83 12 ' '
4 0.300 0.319 0.673 16 0 ' '
5 0.620 0.669 0.572 83 12 ' '
6 0.700 0.681 0.327 17 0 ' '
7 0.120 0.831 0.072 83 12 ' '
8 0.200 0.819 0.827 16 1 ' '
